data_2300203
loop_
_publ_author_name
'Wood, Ian G.'
'Vo\<cadlo, Lidunka'
'Dobson, David P.'
'Price, G. David'
'Fortes, A. D.'
'Cooper, Frances J.'
'Neale, J. W.'
'Walker, Andrew M.'
'Marshall, W. G.'
'Tucker, M. G.'
'Francis, D. J.'
'Stone, H. J.'
'McCammon, C. A.'

_publ_section_title
;
 Thermoelastic properties of magnesiow\"ustite,
 (Mg~1{-~<i>x</i>}Fe~<i>x~</i>)O: determination of the
 Anderson--Gr\"uneisen parameter by time-of-flight neutron powder
 diffraction at simultaneous high pressures and temperatures
;
_journal_issue 5
_journal_name_full 'Journal of Applied Crystallography'
_journal_page_first 886
_journal_page_last 896
_journal_paper_doi 10.1107/S0021889808025417
_journal_volume 41
_journal_year 2008
_chemical_formula_sum 'O2 Zr'
_chemical_formula_weight 123.22
_chemical_name_systematic ' ?'
_space_group_IT_number 14
_symmetry_cell_setting monoclinic
_symmetry_space_group_name_Hall '-P 2ybc'
_symmetry_space_group_name_H-M 'P 1 21/c 1'
_cell_angle_alpha 90.0
_cell_angle_beta 100.16(9)
_cell_angle_gamma 90.0
_cell_formula_units_Z 4
_cell_length_a 5.213(5)
_cell_length_b 4.967(6)
_cell_length_c 5.318(5)
_cell_volume 135.5(2)
_cod_data_source_file ks5172.cif
_cod_data_source_block PRL47388_ZRO2_phase_3
_cod_original_cell_volume 135.53223
_cod_original_sg_symbol_H-M P21/c
_cod_database_code 2300203

loop_
_symmetry_equiv_pos_site_id
_symmetry_equiv_pos_as_xyz
1 +x,+y,+z
2 -x,+y+1/2,-z+1/2
-1 -x,-y,-z
-2 +x,-y+1/2,+z+1/2

loop_
_atom_site_type_symbol
_atom_site_label
_atom_site_fract_x
_atom_site_fract_y
_atom_site_fract_z
_atom_site_U_iso_or_equiv
_atom_site_thermal_displace_type
_atom_site_occupancy
ZR ZR1 0.2758 0.0411 0.2082 0.01 Uiso 1.0
O O2 0.0703 0.3359 0.3406 0.01 Uiso 1.0
O O3 0.4423 0.7549 0.4789 0.01 Uiso 1.0

loop_
_atom_type_symbol
O
ZR

loop_
_geom_angle_atom_site_label_1
_geom_angle_atom_site_label_2
_geom_angle_atom_site_label_3
_geom_angle_site_symmetry_1
_geom_angle_site_symmetry_2
_geom_angle_site_symmetry_3
_geom_angle
_geom_angle_publ_flag
? ? ? ? ? ? ? ?

loop_
_geom_bond_atom_site_label_1
_geom_bond_atom_site_label_2
_geom_bond_site_symmetry_1
_geom_bond_site_symmetry_2
_geom_bond_distance
_geom_bond_publ_flag
? ? ? ? ? ?

loop_
_cod_related_entry_id
_cod_related_entry_database
_cod_related_entry_code
1 ChemSpider 4955305
